data_2017596
loop_
_publ_author_name
'Bujak, Maciej'

_publ_section_title
;
 Octahedral distortion caused by hydrogen bonding in
 tris(diethylammonium) hexachloridoantimonate(III)
;
_journal_coeditor_code EM3030
_journal_issue 4
_journal_name_full 'Acta Crystallographica Section C'
_journal_page_first m101
_journal_page_last m103
_journal_paper_doi 10.1107/S0108270110006074
_journal_volume 66
_journal_year 2010
_chemical_formula_iupac '(C4 H12 N)3 [Sb Cl6]'
_chemical_formula_moiety '3(C4 H12 N +), Sb Cl6 3-'
_chemical_formula_sum 'C12 H36 Cl6 N3 Sb'
_chemical_formula_weight 556.90
_chemical_name_systematic
;
Tris(diethylammonium) hexachloridoantimonate(III)
;
_space_group_crystal_system trigonal
_space_group_IT_number 161
_symmetry_space_group_name_Hall 'R 3 -2"c'
_symmetry_space_group_name_H-M 'R 3 c :H'
_atom_sites_solution_hydrogens difmap
_atom_sites_solution_primary heavy
_atom_sites_solution_secondary difmap
_audit_creation_method SHELXL-97
_cell_angle_alpha 90.00
_cell_angle_beta 90.00
_cell_angle_gamma 120.00
_cell_formula_units_Z 6
_cell_length_a 14.71917(18)
_cell_length_b 14.71917(18)
_cell_length_c 18.9694(3)
_cell_measurement_reflns_used 8381
_cell_measurement_temperature 85.00(10)
_cell_measurement_theta_max 29.71
_cell_measurement_theta_min 2.76
_cell_volume 3559.19(8)
_computing_cell_refinement 'CrysAlisPro (Oxford Diffraction, 2009)'
_computing_data_collection 'CrysAlis CCD (Oxford Diffraction, 2009)'
_computing_data_reduction 'CrysAlisPro (Oxford Diffraction, 2009)'
_computing_molecular_graphics 'Mercury (Macrae <i>et al.</i>,  2008)'
_computing_publication_material 'SHELXL97 (Sheldrick, 2008)'
_computing_structure_refinement 'SHELXL97 (Sheldrick, 2008)'
_computing_structure_solution 'SHELXS97 (Sheldrick, 2008)'
_diffrn_ambient_temperature 85.00(10)
_diffrn_measured_fraction_theta_full 0.992
_diffrn_measured_fraction_theta_max 0.977
_diffrn_measurement_device_type 'Oxford Diffraction Xcalibur'
_diffrn_measurement_method \w--scan
_diffrn_radiation_monochromator graphite
_diffrn_radiation_source 'fine-focus sealed tube'
_diffrn_radiation_type MoK\a
_diffrn_radiation_wavelength 0.71073
_diffrn_reflns_av_R_equivalents 0.0120
_diffrn_reflns_av_sigmaI/netI 0.0089
_diffrn_reflns_limit_h_max 18
_diffrn_reflns_limit_h_min -20
_diffrn_reflns_limit_k_max 20
_diffrn_reflns_limit_k_min -14
_diffrn_reflns_limit_l_max 25
_diffrn_reflns_limit_l_min -26
_diffrn_reflns_number 9101
_diffrn_reflns_theta_full 29.00
_diffrn_reflns_theta_max 29.48
_diffrn_reflns_theta_min 2.68
_diffrn_standards_decay_% 0
_diffrn_standards_interval_count 0
_diffrn_standards_interval_time 0
_diffrn_standards_number 0
_exptl_absorpt_coefficient_mu 1.839
_exptl_absorpt_correction_T_max 0.760
_exptl_absorpt_correction_T_min 0.713
_exptl_absorpt_correction_type analytical
_exptl_absorpt_process_details
;
CrysAlis RED (Oxford Diffraction, 2009); analytical numeric absorption
correction using a multifaceted crystal
model based on expressions derived by Clark & Reid (1995)
;
_exptl_crystal_colour colourless
_exptl_crystal_density_diffrn 1.559
_exptl_crystal_density_method 'not measured'
_exptl_crystal_description tabular
_exptl_crystal_F_000 1692
_exptl_crystal_size_max 0.19
_exptl_crystal_size_mid 0.19
_exptl_crystal_size_min 0.15
_refine_diff_density_max 0.528
_refine_diff_density_min -0.542
_refine_ls_abs_structure_details 'Flack (1983), 973 Friedel pairs'
_refine_ls_abs_structure_Flack 0.001(16)
_refine_ls_extinction_method none
_refine_ls_goodness_of_fit_ref 1.478
_refine_ls_hydrogen_treatment mixed
_refine_ls_matrix_type full
_refine_ls_number_parameters 78
_refine_ls_number_reflns 2056
_refine_ls_number_restraints 1
_refine_ls_restrained_S_all 1.477
_refine_ls_R_factor_all 0.0095
_refine_ls_R_factor_gt 0.0082
_refine_ls_shift/su_max 0.000
_refine_ls_shift/su_mean 0.000
_refine_ls_structure_factor_coef Fsqd
_refine_ls_weighting_details 'calc w=1/[\s^2^(Fo^2^)+(0.0038P)^2^+4.6787P] where P=(Fo^2^+2Fc^2^)/3'
_refine_ls_weighting_scheme calc
_refine_ls_wR_factor_gt 0.0180
_refine_ls_wR_factor_ref 0.0296
_reflns_number_gt 2018
_reflns_number_total 2056
_reflns_threshold_expression I>2\s(I)
_cod_data_source_file em3030.cif
_cod_data_source_block I
_cod_original_sg_symbol_H-M 'R 3 c'
_cod_database_code 2017596
_cod_database_fobs_code 2017596

loop_
_symmetry_equiv_pos_as_xyz
'x, y, z'
'-y, x-y, z'
'-x+y, -x, z'
'-y, -x, z+1/2'
'-x+y, y, z+1/2'
'x, x-y, z+1/2'
'x+2/3, y+1/3, z+1/3'
'-y+2/3, x-y+1/3, z+1/3'
'-x+y+2/3, -x+1/3, z+1/3'
'-y+2/3, -x+1/3, z+5/6'
'-x+y+2/3, y+1/3, z+5/6'
'x+2/3, x-y+1/3, z+5/6'
'x+1/3, y+2/3, z+2/3'
'-y+1/3, x-y+2/3, z+2/3'
'-x+y+1/3, -x+2/3, z+2/3'
'-y+1/3, -x+2/3, z+7/6'
'-x+y+1/3, y+2/3, z+7/6'
'x+1/3, x-y+2/3, z+7/6'

loop_
_atom_site_type_symbol
_atom_site_label
_atom_site_fract_x
_atom_site_fract_y
_atom_site_fract_z
_atom_site_U_iso_or_equiv
_atom_site_adp_type
_atom_site_calc_flag
_atom_site_refinement_flags
_atom_site_occupancy
_atom_site_disorder_assembly
_atom_site_disorder_group
Sb Sb1 0.0000 0.0000 -0.000139(14) 0.00777(4) Uani d S 1 . .
Cl Cl1 0.01743(3) 0.14641(3) 0.07349(2) 0.01389(8) Uani d . 1 . .
Cl Cl2 0.16498(3) 0.16960(3) -0.08459(2) 0.01228(8) Uani d . 1 . .
N N1 0.29887(12) 0.22044(12) 0.35085(8) 0.0114(3) Uani d . 1 . .
H H1 0.2657(17) 0.1554(17) 0.3647(10) 0.010(5) Uiso d . 1 . .
H H2 0.360(2) 0.241(2) 0.3335(13) 0.028(7) Uiso d . 1 . .
C C1 0.31842(15) 0.28205(13) 0.41751(11) 0.0151(3) Uani d . 1 . .
H H11 0.3513 0.2576 0.4526 0.018 Uiso calc R 1 . .
H H12 0.2505 0.2689 0.4370 0.018 Uiso calc R 1 . .
C C2 0.38888(14) 0.39873(14) 0.40580(10) 0.0176(4) Uani d . 1 . .
H H21 0.4579 0.4126 0.3896 0.026 Uiso calc R 1 . .
H H22 0.3967 0.4362 0.4501 0.026 Uiso calc R 1 . .
H H23 0.3576 0.4229 0.3701 0.026 Uiso calc R 1 . .
C C3 0.22999(14) 0.23397(14) 0.29888(9) 0.0146(3) Uani d . 1 . .
H H31 0.2693 0.3043 0.2770 0.018 Uiso calc R 1 . .
H H32 0.1684 0.2290 0.3236 0.018 Uiso calc R 1 . .
C C4 0.19323(15) 0.15046(15) 0.24191(10) 0.0191(4) Uani d . 1 . .
H H41 0.2542 0.1562 0.2170 0.029 Uiso calc R 1 . .
H H42 0.1482 0.1604 0.2085 0.029 Uiso calc R 1 . .
H H43 0.1536 0.0809 0.2635 0.029 Uiso calc R 1 . .

loop_
_atom_site_aniso_label
_atom_site_aniso_U_11
_atom_site_aniso_U_22
_atom_site_aniso_U_33
_atom_site_aniso_U_12
_atom_site_aniso_U_13
_atom_site_aniso_U_23
Sb1 0.00776(5) 0.00776(5) 0.00778(6) 0.00388(2) 0.000 0.000
Cl1 0.01554(19) 0.01321(19) 0.01340(18) 0.00755(16) 0.00087(16) -0.00293(15)
Cl2 0.01352(18) 0.01190(18) 0.01190(17) 0.00670(16) 0.00194(15) -0.00073(15)
N1 0.0091(7) 0.0099(7) 0.0145(7) 0.0042(6) 0.0015(5) 0.0017(5)
C1 0.0160(9) 0.0183(8) 0.0121(7) 0.0094(8) 0.0011(7) -0.0010(8)
C2 0.0180(9) 0.0170(9) 0.0183(9) 0.0090(7) -0.0006(7) -0.0046(7)
C3 0.0148(8) 0.0157(8) 0.0144(8) 0.0084(7) 0.0004(7) 0.0027(7)
C4 0.0213(9) 0.0173(9) 0.0161(8) 0.0077(8) -0.0023(7) 0.0002(7)

loop_
_atom_type_symbol
_atom_type_description
_atom_type_scat_dispersion_real
_atom_type_scat_dispersion_imag
_atom_type_scat_source
C C 0.0033 0.0016 'International Tables Vol C Tables 4.2.6.8 and 6.1.1.4'
H H 0.0000 0.0000 'International Tables Vol C Tables 4.2.6.8 and 6.1.1.4'
N N 0.0061 0.0033 'International Tables Vol C Tables 4.2.6.8 and 6.1.1.4'
Cl Cl 0.1484 0.1585 'International Tables Vol C Tables 4.2.6.8 and 6.1.1.4'
Sb Sb -0.5866 1.5461 'International Tables Vol C Tables 4.2.6.8 and 6.1.1.4'

loop_
_geom_angle_atom_site_label_1
_geom_angle_atom_site_label_2
_geom_angle_atom_site_label_3
_geom_angle_site_symmetry_1
_geom_angle_site_symmetry_3
_geom_angle
_geom_angle_publ_flag
Cl1 Sb1 Cl1 . 3 91.200(16) y
Cl1 Sb1 Cl2 . . 83.450(12) y
Cl1 Sb1 Cl2 . 3 173.514(13) y
Cl1 Sb1 Cl2 3 . 92.570(13) y
Cl2 Sb1 Cl2 3 . 93.101(12) y
N1 C1 C2 . . 112.22(16) y
N1 C3 C4 . . 110.60(14) y
C1 N1 C3 . . 114.41(14) y
C3 N1 H1 . . 107.4(14) ?
C1 N1 H1 . . 104.1(13) ?
C3 N1 H2 . . 111.1(16) ?
C1 N1 H2 . . 105.3(17) ?
H1 N1 H2 . . 115(2) ?
N1 C1 H11 . . 109.2 ?
C2 C1 H11 . . 109.2 ?
N1 C1 H12 . . 109.2 ?
C2 C1 H12 . . 109.2 ?
H11 C1 H12 . . 107.9 ?
C1 C2 H21 . . 109.5 ?
C1 C2 H22 . . 109.5 ?
H21 C2 H22 . . 109.5 ?
C1 C2 H23 . . 109.5 ?
H21 C2 H23 . . 109.5 ?
H22 C2 H23 . . 109.5 ?
N1 C3 H31 . . 109.5 ?
C4 C3 H31 . . 109.5 ?
N1 C3 H32 . . 109.5 ?
C4 C3 H32 . . 109.5 ?
H31 C3 H32 . . 108.1 ?
C3 C4 H41 . . 109.5 ?
C3 C4 H42 . . 109.5 ?
H41 C4 H42 . . 109.5 ?
C3 C4 H43 . . 109.5 ?
H41 C4 H43 . . 109.5 ?
H42 C4 H43 . . 109.5 ?

loop_
_geom_bond_atom_site_label_1
_geom_bond_atom_site_label_2
_geom_bond_site_symmetry_2
_geom_bond_distance
_geom_bond_publ_flag
Sb1 Cl1 . 2.4715(4) y
Sb1 Cl2 . 2.9382(4) y
N1 C1 . 1.498(2) y
N1 C3 . 1.497(2) y
C1 C2 . 1.514(2) y
C3 C4 . 1.519(3) y
N1 H1 . 0.87(2) ?
N1 H2 . 0.85(3) ?
C1 H11 . 0.9900 ?
C1 H12 . 0.9900 ?
C2 H21 . 0.9800 ?
C2 H22 . 0.9800 ?
C2 H23 . 0.9800 ?
C3 H31 . 0.9900 ?
C3 H32 . 0.9900 ?
C4 H41 . 0.9800 ?
C4 H42 . 0.9800 ?
C4 H43 . 0.9800 ?

loop_
_geom_hbond_atom_site_label_D
_geom_hbond_atom_site_label_H
_geom_hbond_atom_site_label_A
_geom_hbond_site_symmetry_A
_geom_hbond_distance_DH
_geom_hbond_distance_HA
_geom_hbond_distance_DA
_geom_hbond_angle_DHA
N1 H1 Cl2 6 0.87(2) 2.28(2) 3.135(2) 170(2)
N1 H2 Cl2 8 0.85(3) 2.39(3) 3.186(2) 154(2)

loop_
_geom_torsion_atom_site_label_1
_geom_torsion_atom_site_label_2
_geom_torsion_atom_site_label_3
_geom_torsion_atom_site_label_4
_geom_torsion_site_symmetry_1
_geom_torsion_site_symmetry_2
_geom_torsion_site_symmetry_3
_geom_torsion_site_symmetry_4
_geom_torsion
_geom_torsion_publ_flag
C3 N1 C1 C2 . . . . -70.72(19) ?
C1 N1 C3 C4 . . . . -166.34(15) ?
